data_2214096
loop_
_publ_author_name
'Zhang, Shi-Guo'
'Xu, Hai-Yan'
'Shi, Jing-Min'

_publ_section_title
;
 1-(Pyrazin-2-yl)pyridin-2(1<i>H</i>)-one
;
_journal_coeditor_code BT2398
_journal_issue 7
_journal_name_full 'Acta Crystallographica Section E'
_journal_page_first o3294
_journal_page_last o3294
_journal_paper_doi 10.1107/S1600536807029996
_journal_volume 63
_journal_year 2007
_chemical_formula_iupac 'C9 H7 N3 O'
_chemical_formula_moiety 'C9 H7 N3 O'
_chemical_formula_sum 'C9 H7 N3 O'
_chemical_formula_weight 173.18
_chemical_name_systematic
;
1-(Pyrazin-2-yl)pyridin-2(1H)-one
;
_space_group_IT_number 19
_symmetry_cell_setting orthorhombic
_symmetry_space_group_name_Hall 'P 2ac 2ab'
_symmetry_space_group_name_H-M 'P 21 21 21'
_atom_sites_solution_hydrogens geom
_atom_sites_solution_primary direct
_atom_sites_solution_secondary difmap
_audit_creation_method SHELXL-97
_cell_angle_alpha 90.00
_cell_angle_beta 90.00
_cell_angle_gamma 90.00
_cell_formula_units_Z 4
_cell_length_a 3.7885(12)
_cell_length_b 13.939(4)
_cell_length_c 15.191(5)
_cell_measurement_reflns_used 915
_cell_measurement_temperature 298(2)
_cell_measurement_theta_max 21.449
_cell_measurement_theta_min 2.6815
_cell_volume 802.2(4)
_computing_cell_refinement 'SAINT (Bruker, 1997)'
_computing_data_collection 'SMART (Bruker, 1997)'
_computing_data_reduction SAINT
_computing_molecular_graphics SHELXTL
_computing_publication_material SHELXTL
_computing_structure_refinement SHELXTL
_computing_structure_solution 'SHELXTL (Bruker, 2001)'
_diffrn_ambient_temperature 298(2)
_diffrn_measured_fraction_theta_full 0.982
_diffrn_measured_fraction_theta_max 0.982
_diffrn_measurement_device_type 'Bruker SMART APEX CCD'
_diffrn_measurement_method '\f and \w'
_diffrn_radiation_monochromator graphite
_diffrn_radiation_source 'fine-focus sealed tube'
_diffrn_radiation_type MoK\a
_diffrn_radiation_wavelength 0.71073
_diffrn_reflns_av_R_equivalents 0.0503
_diffrn_reflns_av_sigmaI/netI 0.0369
_diffrn_reflns_limit_h_max 4
_diffrn_reflns_limit_h_min -4
_diffrn_reflns_limit_k_max 18
_diffrn_reflns_limit_k_min -17
_diffrn_reflns_limit_l_max 19
_diffrn_reflns_limit_l_min -13
_diffrn_reflns_number 4919
_diffrn_reflns_theta_full 27.75
_diffrn_reflns_theta_max 27.75
_diffrn_reflns_theta_min 1.98
_exptl_absorpt_coefficient_mu 0.099
_exptl_absorpt_correction_T_max 0.9872
_exptl_absorpt_correction_T_min 0.9567
_exptl_absorpt_correction_type multi-scan
_exptl_absorpt_process_details '(SADABS; Sheldrick, 1996)'
_exptl_crystal_colour yellow
_exptl_crystal_density_diffrn 1.434
_exptl_crystal_density_method 'not measured'
_exptl_crystal_description prism
_exptl_crystal_F_000 360
_exptl_crystal_size_max 0.45
_exptl_crystal_size_mid 0.16
_exptl_crystal_size_min 0.13
_refine_diff_density_max 0.158
_refine_diff_density_min -0.169
_refine_ls_extinction_method none
_refine_ls_goodness_of_fit_ref 1.055
_refine_ls_hydrogen_treatment constr
_refine_ls_matrix_type full
_refine_ls_number_parameters 118
_refine_ls_number_reflns 1116
_refine_ls_number_restraints 0
_refine_ls_restrained_S_all 1.054
_refine_ls_R_factor_all 0.0625
_refine_ls_R_factor_gt 0.0464
_refine_ls_shift/su_max 0.000
_refine_ls_shift/su_mean 0.000
_refine_ls_structure_factor_coef Fsqd
_refine_ls_weighting_details 'calc w=1/[\s^2^(Fo^2^)+(0.0552P)^2^+0.0218P] where P=(Fo^2^+2Fc^2^)/3'
_refine_ls_weighting_scheme calc
_refine_ls_wR_factor_gt 0.1025
_refine_ls_wR_factor_ref 0.1085
_reflns_number_gt 877
_reflns_number_total 1116
_reflns_threshold_expression I>2\s(I)
_cod_data_source_file bt2398.cif
_cod_data_source_block I
_cod_depositor_comments
;
The following automatic conversions were performed:
'_symmetry_cell_setting' value 'Orthorhombic' changed to 'orthorhombic'
according to '/home/saulius/struct/CIF-dictionaries/cif_core.dic'
dictionary named 'cif_core.dic' version 2.4.1 from 2010-06-29.

Automatic conversion script
Id: cif_fix_enum 1527 2010-12-29 10:47:43Z saulius 

The following automatic conversions were performed:

'_symmetry_cell_setting' value 'Orthorhombic' changed to
'orthorhombic' according to
/home/saulius/struct/CIF-dictionaries/cif_core.dic dictionary named
'cif_core.dic' version 2.4.1 from 2010-06-29.

Automatic conversion script
Id: cif_fix_values 1715 2011-07-08 13:25:40Z adriana 
;
_cod_database_code 2214096
_cod_database_fobs_code 2214096

loop_
_symmetry_equiv_pos_as_xyz
'x, y, z'
'-x+1/2, -y, z+1/2'
'-x, y+1/2, -z+1/2'
'x+1/2, -y+1/2, -z'

loop_
_atom_site_type_symbol
_atom_site_label
_atom_site_fract_x
_atom_site_fract_y
_atom_site_fract_z
_atom_site_U_iso_or_equiv
_atom_site_adp_type
_atom_site_calc_flag
_atom_site_refinement_flags
_atom_site_occupancy
C C3 0.0141(7) 0.39124(17) 0.78163(15) 0.0360(6) Uani d U 1
C C6 0.1437(7) 0.47805(14) 0.91863(13) 0.0319(5) Uani d . 1
N N1 0.1543(6) 0.39158(12) 0.86787(11) 0.0326(5) Uani d U 1
C C7 0.2634(8) 0.56411(14) 0.88484(16) 0.0395(6) Uani d . 1
H H7 0.3520 0.5661 0.8278 0.047 Uiso calc R 1
C C1 0.0273(8) 0.29989(18) 0.73926(16) 0.0447(7) Uani d . 1
H H1 -0.0532 0.2949 0.6816 0.054 Uiso calc R 1
N N2 0.0239(6) 0.46918(14) 0.99967(12) 0.0417(6) Uani d . 1
O O1 -0.1113(6) 0.46495(12) 0.75031(11) 0.0524(5) Uani d . 1
N N3 0.2542(7) 0.64396(13) 0.93230(14) 0.0478(6) Uani d . 1
C C5 0.2798(8) 0.30965(15) 0.90766(15) 0.0391(6) Uani d . 1
H H5 0.3655 0.3132 0.9649 0.047 Uiso calc R 1
C C8 0.1289(9) 0.63572(18) 1.01391(17) 0.0493(7) Uani d . 1
H H8 0.1149 0.6902 1.0491 0.059 Uiso calc R 1
C C2 0.1513(9) 0.22094(18) 0.77935(18) 0.0490(7) Uani d . 1
H H2 0.1511 0.1627 0.7494 0.059 Uiso calc R 1
C C4 0.2815(8) 0.22503(16) 0.86602(17) 0.0469(7) Uani d . 1
H H4 0.3668 0.1702 0.8937 0.056 Uiso calc R 1
C C9 0.0197(8) 0.54941(17) 1.04775(17) 0.0487(7) Uani d . 1
H H9 -0.0593 0.5467 1.1057 0.058 Uiso calc R 1

loop_
_atom_site_aniso_label
_atom_site_aniso_U_11
_atom_site_aniso_U_22
_atom_site_aniso_U_33
_atom_site_aniso_U_12
_atom_site_aniso_U_13
_atom_site_aniso_U_23
C3 0.0343(14) 0.0426(13) 0.0312(12) 0.0027(12) -0.0002(11) 0.0019(10)
C6 0.0334(14) 0.0321(11) 0.0301(11) 0.0051(12) -0.0024(11) 0.0015(9)
N1 0.0385(13) 0.0303(9) 0.0290(9) 0.0019(10) 0.0007(10) 0.0017(8)
C7 0.0441(17) 0.0365(12) 0.0377(13) -0.0030(12) -0.0014(12) 0.0026(11)
C1 0.0450(17) 0.0522(14) 0.0370(13) -0.0006(13) 0.0000(13) -0.0103(12)
N2 0.0534(15) 0.0389(10) 0.0328(10) 0.0003(11) 0.0055(11) 0.0010(9)
O1 0.0689(14) 0.0489(10) 0.0393(9) 0.0112(11) -0.0120(11) 0.0048(8)
N3 0.0613(17) 0.0328(10) 0.0492(13) -0.0007(11) -0.0052(13) 0.0019(9)
C5 0.0415(17) 0.0380(12) 0.0379(12) 0.0034(12) 0.0011(12) 0.0058(10)
C8 0.061(2) 0.0388(13) 0.0482(16) 0.0072(14) -0.0080(16) -0.0102(12)
C2 0.0488(18) 0.0424(13) 0.0557(16) 0.0004(14) 0.0075(15) -0.0143(12)
C4 0.0518(19) 0.0338(12) 0.0552(16) 0.0073(13) 0.0011(15) 0.0036(11)
C9 0.062(2) 0.0483(15) 0.0356(13) 0.0048(15) 0.0041(14) -0.0035(12)

loop_
_atom_type_symbol
_atom_type_description
_atom_type_scat_dispersion_real
_atom_type_scat_dispersion_imag
_atom_type_scat_source
C C 0.0033 0.0000 'International Tables Vol C Tables 4.2.6.8 and 6.1.1.4'
H H 0.0000 0.0000 'International Tables Vol C Tables 4.2.6.8 and 6.1.1.4'
N N 0.0061 0.0000 'International Tables Vol C Tables 4.2.6.8 and 6.1.1.4'
O O 0.0106 0.0000 'International Tables Vol C Tables 4.2.6.8 and 6.1.1.4'

loop_
_geom_angle_atom_site_label_1
_geom_angle_atom_site_label_2
_geom_angle_atom_site_label_3
_geom_angle
O1 C3 N1 120.1(2)
O1 C3 C1 125.8(2)
N1 C3 C1 114.1(2)
N2 C6 C7 122.8(2)
N2 C6 N1 115.72(18)
C7 C6 N1 121.5(2)
C5 N1 C3 122.26(19)
C5 N1 C6 118.14(17)
C3 N1 C6 119.44(17)
N3 C7 C6 121.2(2)
N3 C7 H7 119.4
C6 C7 H7 119.4
C2 C1 C3 122.6(2)
C2 C1 H1 118.7
C3 C1 H1 118.7
C6 N2 C9 115.9(2)
C7 N3 C8 116.3(2)
C4 C5 N1 121.7(2)
C4 C5 H5 119.2
N1 C5 H5 119.2
N3 C8 C9 122.1(2)
N3 C8 H8 118.9
C9 C8 H8 118.9
C1 C2 C4 120.9(2)
C1 C2 H2 119.5
C4 C2 H2 119.5
C5 C4 C2 118.4(2)
C5 C4 H4 120.8
C2 C4 H4 120.8
N2 C9 C8 121.7(2)
N2 C9 H9 119.1
C8 C9 H9 119.1

loop_
_geom_bond_atom_site_label_1
_geom_bond_atom_site_label_2
_geom_bond_distance
C3 O1 1.228(3)
C3 N1 1.414(3)
C3 C1 1.427(3)
C6 N2 1.318(3)
C6 C7 1.381(3)
C6 N1 1.431(3)
N1 C5 1.377(3)
C7 N3 1.327(3)
C7 H7 0.9300
C1 C2 1.343(4)
C1 H1 0.9300
N2 C9 1.336(3)
N3 C8 1.332(3)
C5 C4 1.338(3)
C5 H5 0.9300
C8 C9 1.372(4)
C8 H8 0.9300
C2 C4 1.407(4)
C2 H2 0.9300
C4 H4 0.9300
C9 H9 0.9300

loop_
_geom_hbond_atom_site_label_D
_geom_hbond_atom_site_label_H
_geom_hbond_atom_site_label_A
_geom_hbond_site_symmetry_A
_geom_hbond_distance_DH
_geom_hbond_distance_HA
_geom_hbond_distance_DA
_geom_hbond_angle_DHA
_geom_hbond_publ_flag
C4 H4 N2 4_557 0.93 2.60 3.512(3) 167 yes
C7 H7 O1 . 0.93 2.54 2.846(3) 100 yes
C9 H9 O1 2_465 0.93 2.53 3.450(3) 169 yes

loop_
_geom_torsion_atom_site_label_1
_geom_torsion_atom_site_label_2
_geom_torsion_atom_site_label_3
_geom_torsion_atom_site_label_4
_geom_torsion
O1 C3 N1 C5 176.3(3)
C1 C3 N1 C5 -2.2(3)
O1 C3 N1 C6 0.9(4)
C1 C3 N1 C6 -177.5(2)
N2 C6 N1 C5 -43.8(3)
C7 C6 N1 C5 134.2(3)
N2 C6 N1 C3 131.8(2)
C7 C6 N1 C3 -50.3(4)
N2 C6 C7 N3 -2.0(4)
N1 C6 C7 N3 -179.7(3)
O1 C3 C1 C2 -176.3(3)
N1 C3 C1 C2 2.1(4)
C7 C6 N2 C9 0.9(4)
N1 C6 N2 C9 178.8(2)
C6 C7 N3 C8 0.9(4)
C3 N1 C5 C4 1.2(4)
C6 N1 C5 C4 176.6(3)
C7 N3 C8 C9 0.9(5)
C3 C1 C2 C4 -1.0(5)
N1 C5 C4 C2 0.1(5)
C1 C2 C4 C5 -0.1(5)
C6 N2 C9 C8 0.9(4)
N3 C8 C9 N2 -1.9(5)

loop_
_cod_related_entry_id
_cod_related_entry_database
_cod_related_entry_code
1 ChemSpider 21124250
